data_4022176
loop_
_publ_author_name
'Guofei Chen'
'Chunling Fu'
'Shengming Ma'

_publ_section_title
;
 Electrophilic Interaction of 2,3-Allenoates with PhSeCl. An Unexpected
 Highly Stereoselective Synthesis of 3-Phenylseleno-4-oxo-2(E)-alkenoates
;
_journal_name_full 'Journal of Organic Chemistry'
_journal_page_first 9877
_journal_page_last 9879
_journal_paper_doi 10.1021/jo061680c
_journal_volume 71
_journal_year 2006
_chemical_formula_sum 'C19 H17 Br O3 Se'
_chemical_formula_weight 452.20
_chemical_name_systematic
; 
 ? 
;
_space_group_IT_number 14
_symmetry_cell_setting monoclinic
_symmetry_space_group_name_Hall '-P 2yn'
_symmetry_space_group_name_H-M 'P 1 21/n 1'
_atom_sites_solution_hydrogens geom
_atom_sites_solution_primary direct
_atom_sites_solution_secondary difmap
_audit_creation_method SHELXL-97
_cell_angle_alpha 90.00
_cell_angle_beta 99.145(6)
_cell_angle_gamma 90.00
_cell_formula_units_Z 4
_cell_length_a 10.775(3)
_cell_length_b 6.0652(19)
_cell_length_c 28.906(9)
_cell_measurement_reflns_used 1031
_cell_measurement_temperature 293(2)
_cell_measurement_theta_max 35.361
_cell_measurement_theta_min 5.272
_cell_volume 1865.0(10)
_computing_cell_refinement 'Bruker SMART'
_computing_data_collection 'Bruker SMART'
_computing_data_reduction 'Bruker SHELXTL'
_computing_molecular_graphics 'Bruker SHELXTL'
_computing_publication_material 'Bruker SHELXTL'
_computing_structure_refinement 'SHELXL-97 (Sheldrick, 1997)'
_computing_structure_solution 'SHELXS-97 (Sheldrick, 1990)'
_diffrn_ambient_temperature 293(2)
_diffrn_measured_fraction_theta_full 0.994
_diffrn_measured_fraction_theta_max 0.994
_diffrn_measurement_device_type 'CCD area detector'
_diffrn_measurement_method 'phi and omega scans'
_diffrn_radiation_monochromator graphite
_diffrn_radiation_source 'fine-focus sealed tube'
_diffrn_radiation_type MoK\a
_diffrn_radiation_wavelength 0.71073
_diffrn_reflns_av_R_equivalents 0.0984
_diffrn_reflns_av_sigmaI/netI 0.1617
_diffrn_reflns_limit_h_max 13
_diffrn_reflns_limit_h_min -12
_diffrn_reflns_limit_k_max 7
_diffrn_reflns_limit_k_min -7
_diffrn_reflns_limit_l_max 36
_diffrn_reflns_limit_l_min -32
_diffrn_reflns_number 10370
_diffrn_reflns_theta_full 27.00
_diffrn_reflns_theta_max 27.00
_diffrn_reflns_theta_min 1.43
_exptl_absorpt_coefficient_mu 4.169
_exptl_absorpt_correction_T_max 1.00000
_exptl_absorpt_correction_T_min 0.51989
_exptl_absorpt_correction_type empirical
_exptl_crystal_colour colorless
_exptl_crystal_density_diffrn 1.610
_exptl_crystal_density_method 'not measured'
_exptl_crystal_F_000 896
_exptl_crystal_size_max 0.353
_exptl_crystal_size_mid 0.246
_exptl_crystal_size_min 0.157
_refine_diff_density_max 0.774
_refine_diff_density_min -0.567
_refine_diff_density_rms 0.099
_refine_ls_extinction_method none
_refine_ls_goodness_of_fit_ref 0.742
_refine_ls_hydrogen_treatment constr
_refine_ls_matrix_type full
_refine_ls_number_parameters 219
_refine_ls_number_reflns 4046
_refine_ls_number_restraints 0
_refine_ls_restrained_S_all 0.742
_refine_ls_R_factor_all 0.1433
_refine_ls_R_factor_gt 0.0548
_refine_ls_shift/su_max 0.001
_refine_ls_shift/su_mean 0.000
_refine_ls_structure_factor_coef Fsqd
_refine_ls_weighting_details 'calc w=1/[\s^2^(Fo^2^)+(0.0518P)^2^+0.0000P] where P=(Fo^2^+2Fc^2^)/3'
_refine_ls_weighting_scheme calc
_refine_ls_wR_factor_gt 0.1186
_refine_ls_wR_factor_ref 0.1364
_reflns_number_gt 1454
_reflns_number_total 4046
_reflns_threshold_expression >2sigma(I)
_cod_data_source_file jo061680csi20060811_113313.cif
_cod_depositor_comments
;
The following automatic conversions were performed:
'_symmetry_cell_setting' value 'Monoclinic' changed to 'monoclinic'
according to '/home/saulius/struct/CIF-dictionaries/cif_core.dic'
dictionary named 'cif_core.dic' version 2.4.1 from 2010-06-29.

Automatic conversion script
Id: cif_fix_enum 1527 2010-12-29 10:47:43Z saulius 
;
_cod_original_sg_symbol_H-M 'P 21/n'
_cod_database_code 4022176

loop_
_symmetry_equiv_pos_as_xyz
'x, y, z'
'-x+1/2, y+1/2, -z+1/2'
'-x, -y, -z'
'x-1/2, -y-1/2, z-1/2'

loop_
_atom_site_label
_atom_site_type_symbol
_atom_site_fract_x
_atom_site_fract_y
_atom_site_fract_z
_atom_site_U_iso_or_equiv
_atom_site_adp_type
_atom_site_occupancy
_atom_site_symmetry_multiplicity
_atom_site_calc_flag
_atom_site_refinement_flags
Se Se 1.15389(6) 0.07004(14) 0.20896(3) 0.0749(3) Uani 1 1 d .
Br1 Br 0.55787(7) -0.27637(12) 0.04124(3) 0.0985(4) Uani 1 1 d .
O1 O 0.9341(4) 0.4888(7) 0.16723(14) 0.0567(12) Uani 1 1 d .
O2 O 1.0263(4) 0.4816(7) 0.07243(15) 0.0663(13) Uani 1 1 d .
O3 O 1.2285(4) 0.5199(8) 0.06467(17) 0.0753(14) Uani 1 1 d .
C1 C 0.9651(5) 0.3207(11) 0.1491(2) 0.0482(16) Uani 1 1 d .
C2 C 1.1003(6) 0.2539(10) 0.1560(2) 0.0489(17) Uani 1 1 d .
C3 C 1.1827(6) 0.3203(11) 0.1295(2) 0.0548(18) Uani 1 1 d .
C4 C 1.3221(6) 0.2666(12) 0.1389(2) 0.082(2) Uani 1 1 d .
H4A H 1.3490 0.2519 0.1720 0.123 Uiso 1 1 calc R
H4B H 1.3684 0.3832 0.1270 0.123 Uiso 1 1 calc R
H4C H 1.3369 0.1308 0.1236 0.123 Uiso 1 1 calc R
C5 C 1.1367(7) 0.4495(11) 0.0860(2) 0.0567(18) Uani 1 1 d .
C6 C 1.1922(7) 0.6443(14) 0.0217(3) 0.082(2) Uani 1 1 d .
H6A H 1.1127 0.5891 0.0054 0.099 Uiso 1 1 calc R
H6B H 1.2550 0.6255 0.0015 0.099 Uiso 1 1 calc R
C7 C 1.1799(8) 0.8802(16) 0.0324(3) 0.120(3) Uani 1 1 d .
H7A H 1.1123 0.9000 0.0501 0.180 Uiso 1 1 calc R
H7B H 1.1625 0.9623 0.0037 0.180 Uiso 1 1 calc R
H7C H 1.2569 0.9321 0.0505 0.180 Uiso 1 1 calc R
C8 C 0.8673(5) 0.1725(10) 0.1230(2) 0.0445(16) Uani 1 1 d .
C9 C 0.7458(5) 0.2451(10) 0.1122(2) 0.0516(17) Uani 1 1 d .
H9 H 0.7255 0.3854 0.1217 0.062 Uiso 1 1 calc R
C10 C 0.6530(6) 0.1161(11) 0.0878(2) 0.0606(18) Uani 1 1 d .
H10 H 0.5708 0.1670 0.0807 0.073 Uiso 1 1 calc R
C11 C 0.6858(6) -0.0934(11) 0.0740(2) 0.0571(18) Uani 1 1 d .
C12 C 0.8048(6) -0.1669(10) 0.0838(2) 0.0570(18) Uani 1 1 d .
H12 H 0.8249 -0.3065 0.0739 0.068 Uiso 1 1 calc R
C13 C 0.8980(5) -0.0357(10) 0.1086(2) 0.0535(17) Uani 1 1 d .
H13 H 0.9802 -0.0870 0.1155 0.064 Uiso 1 1 calc R
C14 C 1.0258(6) 0.1152(12) 0.2451(2) 0.0574(18) Uani 1 1 d .
C15 C 1.0203(6) 0.3074(13) 0.2716(3) 0.073(2) Uani 1 1 d .
H15 H 1.0776 0.4202 0.2694 0.088 Uiso 1 1 calc R
C16 C 0.9334(7) 0.3328(13) 0.3005(3) 0.079(2) Uani 1 1 d .
H16 H 0.9304 0.4639 0.3169 0.095 Uiso 1 1 calc R
C17 C 0.8500(7) 0.1671(14) 0.3055(2) 0.071(2) Uani 1 1 d .
H17 H 0.7929 0.1824 0.3263 0.085 Uiso 1 1 calc R
C18 C 0.8520(6) -0.0187(13) 0.2799(3) 0.075(2) Uani 1 1 d .
H18 H 0.7938 -0.1293 0.2825 0.089 Uiso 1 1 calc R
C19 C 0.9383(7) -0.0485(11) 0.2500(2) 0.0668(19) Uani 1 1 d .
H19 H 0.9379 -0.1786 0.2330 0.080 Uiso 1 1 calc R

loop_
_atom_site_aniso_label
_atom_site_aniso_U_11
_atom_site_aniso_U_22
_atom_site_aniso_U_33
_atom_site_aniso_U_23
_atom_site_aniso_U_13
_atom_site_aniso_U_12
Se 0.0585(5) 0.0907(6) 0.0746(6) 0.0149(5) 0.0078(4) 0.0228(4)
Br1 0.0742(6) 0.0583(5) 0.1488(9) -0.0122(5) -0.0258(5) -0.0074(4)
O1 0.051(3) 0.046(3) 0.072(3) -0.007(2) 0.006(2) 0.010(2)
O2 0.049(3) 0.073(3) 0.076(3) 0.013(3) 0.008(2) 0.004(2)
O3 0.051(3) 0.096(4) 0.081(4) 0.007(3) 0.017(3) -0.008(3)
C1 0.047(4) 0.046(4) 0.052(4) -0.001(4) 0.010(3) 0.011(3)
C2 0.045(4) 0.051(4) 0.050(4) -0.011(3) 0.004(3) 0.008(3)
C3 0.042(4) 0.056(4) 0.066(5) -0.017(4) 0.005(4) 0.003(3)
C4 0.046(4) 0.105(6) 0.095(6) 0.013(5) 0.006(4) 0.004(4)
C5 0.050(4) 0.055(5) 0.065(5) -0.010(4) 0.010(4) 0.001(4)
C6 0.076(5) 0.106(7) 0.065(6) 0.001(5) 0.014(4) -0.018(5)
C7 0.147(8) 0.106(8) 0.116(8) 0.026(7) 0.051(6) 0.009(7)
C8 0.041(4) 0.040(4) 0.054(4) 0.004(3) 0.010(3) 0.005(3)
C9 0.043(4) 0.042(4) 0.068(5) -0.003(3) 0.004(3) 0.008(3)
C10 0.046(4) 0.057(5) 0.079(5) 0.004(4) 0.010(3) 0.013(4)
C11 0.039(4) 0.056(5) 0.071(5) 0.000(4) -0.009(3) -0.006(3)
C12 0.051(4) 0.037(4) 0.079(5) -0.005(4) -0.002(4) 0.004(3)
C13 0.041(4) 0.055(5) 0.063(5) 0.003(4) 0.006(3) 0.018(3)
C14 0.054(4) 0.055(5) 0.058(5) 0.002(4) -0.006(3) -0.007(4)
C15 0.057(5) 0.074(6) 0.088(6) -0.008(5) 0.008(4) -0.035(4)
C16 0.082(6) 0.065(6) 0.093(6) -0.017(5) 0.020(5) -0.010(5)
C17 0.065(5) 0.079(6) 0.070(6) 0.006(5) 0.015(4) -0.009(5)
C18 0.070(5) 0.064(6) 0.089(7) 0.010(5) 0.008(5) -0.023(4)
C19 0.073(5) 0.053(5) 0.069(5) -0.006(4) -0.005(4) -0.002(4)

loop_
_atom_type_symbol
_atom_type_description
_atom_type_scat_dispersion_real
_atom_type_scat_dispersion_imag
_atom_type_scat_source
C C 0.0033 0.0016 'International Tables Vol C Tables 4.2.6.8 and 6.1.1.4'
H H 0.0000 0.0000 'International Tables Vol C Tables 4.2.6.8 and 6.1.1.4'
O O 0.0106 0.0060 'International Tables Vol C Tables 4.2.6.8 and 6.1.1.4'
Br Br -0.2901 2.4595 'International Tables Vol C Tables 4.2.6.8 and 6.1.1.4'
Se Se -0.0929 2.2259 'International Tables Vol C Tables 4.2.6.8 and 6.1.1.4'

loop_
_geom_angle_atom_site_label_1
_geom_angle_atom_site_label_2
_geom_angle_atom_site_label_3
_geom_angle
C14 Se C2 101.9(3)
C5 O3 C6 116.6(5)
O1 C1 C8 120.1(5)
O1 C1 C2 119.9(6)
C8 C1 C2 119.9(5)
C3 C2 C1 124.6(6)
C3 C2 Se 119.9(5)
C1 C2 Se 115.5(4)
C2 C3 C5 118.9(6)
C2 C3 C4 124.4(6)
C5 C3 C4 116.7(6)
C3 C4 H4A 109.5
C3 C4 H4B 109.5
H4A C4 H4B 109.5
C3 C4 H4C 109.5
H4A C4 H4C 109.5
H4B C4 H4C 109.5
O2 C5 O3 124.7(7)
O2 C5 C3 122.3(6)
O3 C5 C3 112.9(6)
O3 C6 C7 110.3(7)
O3 C6 H6A 109.6
C7 C6 H6A 109.6
O3 C6 H6B 109.6
C7 C6 H6B 109.6
H6A C6 H6B 108.1
C6 C7 H7A 109.5
C6 C7 H7B 109.5
H7A C7 H7B 109.5
C6 C7 H7C 109.5
H7A C7 H7C 109.5
H7B C7 H7C 109.5
C9 C8 C13 119.3(6)
C9 C8 C1 119.5(5)
C13 C8 C1 121.1(6)
C8 C9 C10 121.7(6)
C8 C9 H9 119.2
C10 C9 H9 119.2
C9 C10 C11 118.0(6)
C9 C10 H10 121.0
C11 C10 H10 121.0
C12 C11 C10 121.2(6)
C12 C11 Br1 120.3(5)
C10 C11 Br1 118.6(5)
C11 C12 C13 120.4(6)
C11 C12 H12 119.8
C13 C12 H12 119.8
C8 C13 C12 119.3(6)
C8 C13 H13 120.3
C12 C13 H13 120.3
C19 C14 C15 116.7(6)
C19 C14 Se 121.5(6)
C15 C14 Se 121.6(5)
C16 C15 C14 121.6(7)
C16 C15 H15 119.2
C14 C15 H15 119.2
C15 C16 C17 120.6(7)
C15 C16 H16 119.7
C17 C16 H16 119.7
C18 C17 C16 119.0(7)
C18 C17 H17 120.5
C16 C17 H17 120.5
C17 C18 C19 121.6(7)
C17 C18 H18 119.2
C19 C18 H18 119.2
C18 C19 C14 120.4(7)
C18 C19 H19 119.8
C14 C19 H19 119.8

loop_
_geom_bond_atom_site_label_1
_geom_bond_atom_site_label_2
_geom_bond_distance
Se C14 1.878(7)
Se C2 1.907(6)
Br1 C11 1.900(6)
O1 C1 1.217(6)
O2 C5 1.208(7)
O3 C5 1.317(7)
O3 C6 1.452(8)
C1 C8 1.495(8)
C1 C2 1.495(8)
C2 C3 1.325(8)
C3 C5 1.496(9)
C3 C4 1.519(8)
C4 H4A 0.9600
C4 H4B 0.9600
C4 H4C 0.9600
C6 C7 1.474(10)
C6 H6A 0.9700
C6 H6B 0.9700
C7 H7A 0.9600
C7 H7B 0.9600
C7 H7C 0.9600
C8 C9 1.370(7)
C8 C13 1.386(8)
C9 C10 1.373(8)
C9 H9 0.9300
C10 C11 1.394(8)
C10 H10 0.9300
C11 C12 1.345(7)
C12 C13 1.388(7)
C12 H12 0.9300
C13 H13 0.9300
C14 C19 1.392(8)
C14 C15 1.401(9)
C15 C16 1.357(9)
C15 H15 0.9300
C16 C17 1.372(9)
C16 H16 0.9300
C17 C18 1.350(9)
C17 H17 0.9300
C18 C19 1.378(9)
C18 H18 0.9300
C19 H19 0.9300

loop_
_geom_torsion_atom_site_label_1
_geom_torsion_atom_site_label_2
_geom_torsion_atom_site_label_3
_geom_torsion_atom_site_label_4
_geom_torsion
O1 C1 C2 C3 -87.3(8)
C8 C1 C2 C3 97.3(8)
O1 C1 C2 Se 89.9(6)
C8 C1 C2 Se -85.5(6)
C14 Se C2 C3 159.3(5)
C14 Se C2 C1 -18.0(5)
C1 C2 C3 C5 -7.7(10)
Se C2 C3 C5 175.2(4)
C1 C2 C3 C4 174.9(6)
Se C2 C3 C4 -2.2(9)
C6 O3 C5 O2 -0.2(10)
C6 O3 C5 C3 179.2(6)
C2 C3 C5 O2 -5.5(10)
C4 C3 C5 O2 172.1(6)
C2 C3 C5 O3 175.1(6)
C4 C3 C5 O3 -7.3(8)
C5 O3 C6 C7 87.4(8)
O1 C1 C8 C9 11.9(9)
C2 C1 C8 C9 -172.7(5)
O1 C1 C8 C13 -169.5(6)
C2 C1 C8 C13 5.9(9)
C13 C8 C9 C10 0.5(9)
C1 C8 C9 C10 179.2(6)
C8 C9 C10 C11 -0.1(10)
C9 C10 C11 C12 -0.6(10)
C9 C10 C11 Br1 178.7(5)
C10 C11 C12 C13 0.8(10)
Br1 C11 C12 C13 -178.6(5)
C9 C8 C13 C12 -0.4(9)
C1 C8 C13 C12 -179.0(5)
C11 C12 C13 C8 -0.3(9)
C2 Se C14 C19 108.7(5)
C2 Se C14 C15 -76.9(6)
C19 C14 C15 C16 -0.3(10)
Se C14 C15 C16 -175.0(6)
C14 C15 C16 C17 1.9(12)
C15 C16 C17 C18 -2.7(11)
C16 C17 C18 C19 2.1(11)
C17 C18 C19 C14 -0.5(11)
C15 C14 C19 C18 -0.4(10)
Se C14 C19 C18 174.3(5)

loop_
_cod_related_entry_id
_cod_related_entry_database
_cod_related_entry_code
1 ChemSpider 13088615
